data_9016906
loop_
_publ_author_name
'Bacik, P.'
'Cempirek, J.'
'Uher, P.'
'Novak, M.'
'Ozdin, D.'
'Filip, J.'
'Skoda, R.'
'Breiter, K.'
'Klementova, M.'
'Duda, R.'
'Groat, L. A.'

_publ_section_title
;
 Oxy-schorl, Na(Fe2+2Al)Al6Si6O18(BO3)3(OH)3O, a new mineral from
 Zlata Idka, Slovak Republic and Pribyslavice, Czech Republic
;
_journal_name_full 'American Mineralogist'
_journal_page_first 485
_journal_page_last 492
_journal_volume 98
_journal_year 2013
_chemical_compound_source 'Zlata Idka, Slovak Republic'
_chemical_formula_sum 'Al7.807 B3 Ca0.103 Fe1.108 Mg0.572 Mn0.005 Na0.591 O31 Si5.506 Ti0.002'
_chemical_name_mineral Oxy-schorl
_space_group_IT_number 160
_space_group_name_Hall 'R 3 -2"'
_space_group_name_H-M_alt 'R 3 m :H'
_symmetry_space_group_name_H-M 'R 3 m :H'
_cell_angle_alpha 90
_cell_angle_beta 90
_cell_angle_gamma 120
_cell_length_a 15.916
_cell_length_b 15.916
_cell_length_c 7.1071
_cell_formula_units_Z 3
_cell_volume 1559.161
_database_code_amcsd 0019853
_exptl_crystal_density_diffrn 3.155
_cod_data_source_file inputs/fixed/downloads/05/05530.cif
_cod_data_source_block 05530
_cod_original_sg_symbol_H-M 'R 3 m'
_cod_original_formula_sum 'Na.591 Ca.103 Al7.807 Fe1.108 Mn.005 Ti.002 Mg.572 Si5.506 B3 O31'
_cod_database_code 9016906

loop_
_space_group_symop_operation_xyz
x,y,z
2/3+x,1/3+y,1/3+z
1/3+x,2/3+y,2/3+z
x,x-y,z
2/3+x,1/3+x-y,1/3+z
1/3+x,2/3+x-y,2/3+z
-y,-x,z
2/3-y,1/3-x,1/3+z
1/3-y,2/3-x,2/3+z
-x+y,y,z
2/3-x+y,1/3+y,1/3+z
1/3-x+y,2/3+y,2/3+z
-y,x-y,z
2/3-y,1/3+x-y,1/3+z
1/3-y,2/3+x-y,2/3+z
-x+y,-x,z
2/3-x+y,1/3-x,1/3+z
1/3-x+y,2/3-x,2/3+z

loop_
_atom_site_aniso_label
_atom_site_aniso_U_11
_atom_site_aniso_U_22
_atom_site_aniso_U_33
_atom_site_aniso_U_12
_atom_site_aniso_U_13
_atom_site_aniso_U_23
Na 0.02230 0.02230 0.02400 0.01110 0.00000 0.00000
Ca 0.02230 0.02230 0.02400 0.01110 0.00000 0.00000
AlY 0.01130 0.00980 0.01510 0.00570 -0.00190 -0.00095
FeY 0.01130 0.00980 0.01510 0.00570 -0.00190 -0.00095
MnY 0.01130 0.00980 0.01510 0.00570 -0.00190 -0.00095
TiY 0.01130 0.00980 0.01510 0.00570 -0.00190 -0.00095
AlZ 0.01130 0.01090 0.00980 0.00600 0.00010 -0.00040
MgZ 0.01130 0.01090 0.00980 0.00600 0.00010 -0.00040
Si 0.00810 0.00820 0.00760 0.00410 -0.00020 -0.00080
Al 0.00810 0.00820 0.00760 0.00410 -0.00020 -0.00080
B 0.01720 0.01500 0.00940 0.00770 -0.00020 -0.00040
O1 0.03140 0.03140 0.01800 0.01570 0.00000 0.00000
O2 0.02510 0.01470 0.01970 0.00730 0.00010 0.00020
O3 0.02910 0.01710 0.01440 0.01460 0.00050 0.00030
O4 0.02430 0.01680 0.02080 0.01210 -0.00010 0.00000
O5 0.02500 0.01880 0.01600 0.01250 0.00180 0.00090
O6 0.01650 0.01690 0.01110 0.00800 0.00120 0.00080
O7 0.01350 0.01380 0.01330 0.00530 0.00020 -0.00030
O8 0.01360 0.01520 0.01530 0.00750 -0.00010 0.00180

loop_
_atom_site_label
_atom_site_fract_x
_atom_site_fract_y
_atom_site_fract_z
_atom_site_occupancy
_atom_site_U_iso_or_equiv
Na 0.00000 0.00000 0.08250 0.59100 0.02290
Ca 0.00000 0.00000 0.08250 0.10300 0.02290
AlY 0.12237 0.06118 0.50346 0.62830 0.01190
FeY 0.12237 0.06118 0.50346 0.36930 0.01190
MnY 0.12237 0.06118 0.50346 0.00170 0.01190
TiY 0.12237 0.06118 0.50346 0.00070 0.01190
AlZ 0.29700 0.36937 0.14311 0.90470 0.01040
MgZ 0.29700 0.36937 0.14311 0.09530 0.01040
Si 0.19214 0.19002 0.86941 0.91770 0.00800
Al 0.19214 0.19002 0.86941 0.08230 0.00800
B 0.10971 0.21940 0.31820 1.00000 0.01420
O1 0.00000 0.00000 0.63940 1.00000 0.02690
O2 0.06060 0.12120 0.35560 1.00000 0.02100
O3 0.26200 0.13101 0.37450 1.00000 0.01890
O4 0.18690 0.09346 0.96400 1.00000 0.01980
O5 -0.18830 -0.09417 -0.05800 1.00000 0.01920
O6 0.19549 0.18438 0.64030 1.00000 0.01500
O7 0.28759 0.28731 0.94470 1.00000 0.01420
O8 0.20909 0.26975 0.30460 1.00000 0.01450

loop_
_cod_related_entry_id
_cod_related_entry_database
_cod_related_entry_code
1 AMCSD 0019853
